data_7223004
loop_
_publ_author_name
'Yu, Tanlai'
'Fu, Yangbo'
'Wang, Yilin'
'Hao, Pengfei'
'Shen, Junju'
'Fu, Yunlong'

_publ_section_title
;
 Hierarchical symmetry transfer and flexible charge matching in five
 [M(phen)3]2+directed iodoargentates with 1 to 3D frameworks
;
_journal_issue 45
_journal_name_full CrystEngComm
_journal_page_first 8752
_journal_paper_doi 10.1039/C5CE01692D
_journal_volume 17
_journal_year 2015
_chemical_formula_moiety 'Ag14 I17, 2(C36 H24 Co N6), 15(H2 O)'
_chemical_formula_sum 'C72 H78 Ag14 Co2 I17 N12 O15'
_chemical_formula_weight 5136.80
_chemical_name_systematic
;
 ?
;
_space_group_crystal_system cubic
_space_group_IT_number 199
_space_group_name_Hall 'I 2b 2c 3'
_space_group_name_H-M_alt 'I 21 3'
_symmetry_space_group_name_Hall 'I 2b 2c 3'
_symmetry_space_group_name_H-M 'I 21 3'
_atom_sites_solution_hydrogens geom
_audit_creation_method SHELXL-2014
_audit_update_record
;
2015-10-04 deposited with the CCDC.
2015-10-21 downloaded from the CCDC.
;
_cell_angle_alpha 90
_cell_angle_beta 90
_cell_angle_gamma 90
_cell_formula_units_Z 4
_cell_length_a 22.8119(3)
_cell_length_b 22.8119(3)
_cell_length_c 22.8119(3)
_cell_measurement_reflns_used 1199
_cell_measurement_temperature 293(2)
_cell_measurement_theta_max 24.0710
_cell_measurement_theta_min 3.3350
_cell_volume 11870.9(3)
_computing_cell_refinement
;
CrysAlisPro, Agilent Technologies,
Version 1.171.36.28 (release 01-02-2013 CrysAlis171 .NET)
(compiled Feb  1 2013,16:14:44)
;
_computing_data_collection
;
CrysAlisPro, Agilent Technologies,
Version 1.171.36.28 (release 01-02-2013 CrysAlis171 .NET)
(compiled Feb  1 2013,16:14:44)
;
_computing_data_reduction
;
CrysAlisPro, Agilent Technologies,
Version 1.171.36.28 (release 01-02-2013 CrysAlis171 .NET)
(compiled Feb  1 2013,16:14:44)
;
_computing_structure_refinement 'SHELXL-2014 (Sheldrick, 2014)'
_computing_structure_solution 'SHELXL-2014 (Sheldrick, 2014)'
_diffrn_ambient_temperature 293(2)
_diffrn_detector_area_resol_mean 16.0710
_diffrn_measured_fraction_theta_full 0.997
_diffrn_measured_fraction_theta_max 0.998
_diffrn_measurement_device_type 'Xcalibur, Eos, Gemini'
_diffrn_measurement_method '\w scans'
_diffrn_radiation_type MoK\a
_diffrn_radiation_wavelength 0.71073
_diffrn_reflns_av_R_equivalents 0.0281
_diffrn_reflns_av_unetI/netI 0.0587
_diffrn_reflns_laue_measured_fraction_full 0.997
_diffrn_reflns_laue_measured_fraction_max 0.998
_diffrn_reflns_limit_h_max 27
_diffrn_reflns_limit_h_min -11
_diffrn_reflns_limit_k_max 16
_diffrn_reflns_limit_k_min -16
_diffrn_reflns_limit_l_max 28
_diffrn_reflns_limit_l_min -15
_diffrn_reflns_number 5377
_diffrn_reflns_point_group_measured_fraction_full 0.853
_diffrn_reflns_point_group_measured_fraction_max 0.857
_diffrn_reflns_theta_full 25.242
_diffrn_reflns_theta_max 25.967
_diffrn_reflns_theta_min 2.824
_diffrn_source 'fine-focus sealed tube'
_exptl_absorpt_coefficient_mu 6.998
_exptl_absorpt_correction_T_max 1.00000
_exptl_absorpt_correction_T_min 0.49366
_exptl_absorpt_correction_type multi-scan
_exptl_absorpt_process_details
;
CrysAlisPro, Agilent Technologies,
Version 1.171.36.28 (release 01-02-2013 CrysAlis171 .NET)
(compiled Feb  1 2013,16:14:44)
Empirical absorption correction using spherical harmonics,
 implemented in SCALE3 ABSPACK scaling algorithm.
;
_exptl_crystal_colour yellow
_exptl_crystal_density_diffrn 2.874
_exptl_crystal_density_method 'not measured'
_exptl_crystal_description block
_exptl_crystal_F_000 9308
_exptl_crystal_size_max 0.200
_exptl_crystal_size_mid 0.190
_exptl_crystal_size_min 0.150
_refine_diff_density_max 2.678
_refine_diff_density_min -4.314
_refine_diff_density_rms 0.313
_refine_ls_abs_structure_details
;
 Flack x determined using 671 quotients [(I+)-(I-)]/[(I+)+(I-)]
 (Parsons, Flack and Wagner, Acta Cryst. B69 (2013) 249-259).
;
_refine_ls_abs_structure_Flack 0.05(4)
_refine_ls_extinction_method none
_refine_ls_goodness_of_fit_ref 1.103
_refine_ls_hydrogen_treatment constr
_refine_ls_matrix_type full
_refine_ls_number_parameters 196
_refine_ls_number_reflns 3339
_refine_ls_number_restraints 152
_refine_ls_restrained_S_all 1.158
_refine_ls_R_factor_all 0.1064
_refine_ls_R_factor_gt 0.0740
_refine_ls_shift/su_max 0.001
_refine_ls_shift/su_mean 0.000
_refine_ls_structure_factor_coef Fsqd
_refine_ls_weighting_details 'w=1/[\s^2^(Fo^2^)+(0.1387P)^2^+35.7400P] where P=(Fo^2^+2Fc^2^)/3'
_refine_ls_weighting_scheme calc
_refine_ls_wR_factor_gt 0.2075
_refine_ls_wR_factor_ref 0.2366
_reflns_Friedel_coverage 0.592
_reflns_friedel_fraction_full 0.682
_reflns_friedel_fraction_max 0.692
_reflns_number_gt 2356
_reflns_number_total 3339
_reflns_threshold_expression 'I > 2\s(I)'
_cod_data_source_file c5ce01692d2.cif
_cod_data_source_block YU
_cod_depositor_comments 'Adding full bibliography for 7222998--7223004.cif.'
_cod_original_cell_volume 11870.9(5)
_cod_database_code 7223004
_shelx_space_group_comment
;
The symmetry employed for this shelxl refinement is uniquely defined
by the following loop, which should always be used as a source of
symmetry information in preference to the above space-group names.
They are only intended as comments.
;
_shelx_estimated_absorpt_t_min 0.335
_shelx_estimated_absorpt_t_max 0.420
_shelxl_version_number 2014-3

loop_
_space_group_symop_operation_xyz
'x, y, z'
'-x+1/2, -y, z+1/2'
'-x, y+1/2, -z+1/2'
'x+1/2, -y+1/2, -z'
'z, x, y'
'z+1/2, -x+1/2, -y'
'-z+1/2, -x, y+1/2'
'-z, x+1/2, -y+1/2'
'y, z, x'
'-y, z+1/2, -x+1/2'
'y+1/2, -z+1/2, -x'
'-y+1/2, -z, x+1/2'
'x+1/2, y+1/2, z+1/2'
'-x+1, -y+1/2, z+1'
'-x+1/2, y+1, -z+1'
'x+1, -y+1, -z+1/2'
'z+1/2, x+1/2, y+1/2'
'z+1, -x+1, -y+1/2'
'-z+1, -x+1/2, y+1'
'-z+1/2, x+1, -y+1'
'y+1/2, z+1/2, x+1/2'
'-y+1/2, z+1, -x+1'
'y+1, -z+1, -x+1/2'
'-y+1, -z+1/2, x+1'

loop_
_atom_site_label
_atom_site_type_symbol
_atom_site_fract_x
_atom_site_fract_y
_atom_site_fract_z
_atom_site_U_iso_or_equiv
_atom_site_adp_type
_atom_site_occupancy
_atom_site_site_symmetry_order
_atom_site_calc_flag
_atom_site_refinement_flags_posn
_atom_site_refinement_flags_adp
_atom_site_refinement_flags_occupancy
I1 I 1.0000 0.2500 0.05211(4) 0.0517(3) Uani 1 2 d S TU P
I4 I 0.92897(3) 0.42897(3) 0.07103(3) 0.0437(2) Uani 1 3 d S TU P
I3 I 0.80581(3) 0.26122(3) 0.07365(4) 0.0588(2) Uani 1 1 d . U .
I2 I 0.89521(4) 0.11487(4) 0.17298(5) 0.0795(3) Uani 1 1 d . U .
Co1 Co 0.93306(5) -0.06694(5) 0.93306(5) 0.0331(4) Uani 1 3 d S T P
Ag2 Ag 0.90867(7) 0.23317(7) 0.13817(7) 0.0887(5) Uani 0.8 1 d . U P
Ag2' Ag 0.9472(3) 0.2185(3) 0.1566(3) 0.101(2) Uani 0.2 1 d . U P
Ag1 Ag 0.85401(8) 0.35401(8) 0.14599(8) 0.1219(8) Uani 1 3 d S TU P
Ag3 Ag 1.00710(10) 0.14956(12) 0.14292(11) 0.0848(8) Uani 0.5 1 d . U P
Ag3' Ag 1.01785(9) 0.10357(12) 0.17751(10) 0.0848(7) Uani 0.5 1 d . . P
N1 N 0.9251(3) 0.0272(3) 0.9331(3) 0.0362(18) Uani 1 1 d . U .
C11 C 0.8246(3) 0.0050(5) 0.9279(5) 0.050(2) Uani 1 1 d D U .
N2 N 0.8397(4) -0.0544(4) 0.9272(4) 0.056(2) Uani 1 1 d . U .
C4 C 0.8577(4) 0.1088(5) 0.9334(5) 0.058(2) Uani 1 1 d D U .
C1 C 0.9688(5) 0.0670(5) 0.9377(4) 0.054(3) Uani 1 1 d . U .
H1 H 1.0072 0.0534 0.9405 0.064 Uiso 1 1 calc R U .
C2 C 0.9596(5) 0.1253(5) 0.9385(6) 0.066(3) Uani 1 1 d . U .
H2 H 0.9909 0.1514 0.9396 0.079 Uiso 1 1 calc R U .
C6 C 0.7509(5) 0.0802(5) 0.9247(7) 0.093(3) Uani 1 1 d D U .
H6 H 0.7116 0.0912 0.9240 0.111 Uiso 1 1 calc R U .
C3 C 0.8973(6) 0.1476(6) 0.9376(6) 0.067(3) Uani 1 1 d . U .
H3 H 0.8885 0.1874 0.9400 0.081 Uiso 1 1 calc R U .
C10 C 0.7978(4) -0.0881(6) 0.9288(6) 0.076(3) Uani 1 1 d D U .
H10 H 0.8070 -0.1277 0.9326 0.091 Uiso 1 1 calc R U .
C12 C 0.8697(5) 0.0463(5) 0.9312(4) 0.045(2) Uani 1 1 d . U .
C7 C 0.7674(3) 0.0280(4) 0.9235(7) 0.080(3) Uani 1 1 d D U .
C8 C 0.7214(5) -0.0135(4) 0.9222(10) 0.127(4) Uani 1 1 d D U .
H8 H 0.6825 -0.0018 0.9193 0.153 Uiso 1 1 calc R U .
C5 C 0.7974(3) 0.1211(5) 0.9273(8) 0.100(3) Uani 1 1 d D U .
H5 H 0.7871 0.1605 0.9247 0.120 Uiso 1 1 calc R U .
C9 C 0.7368(4) -0.0745(4) 0.9257(9) 0.115(4) Uani 1 1 d D U .
H9 H 0.7084 -0.1037 0.9258 0.138 Uiso 1 1 calc R U .

loop_
_atom_site_aniso_label
_atom_site_aniso_U_11
_atom_site_aniso_U_22
_atom_site_aniso_U_33
_atom_site_aniso_U_23
_atom_site_aniso_U_13
_atom_site_aniso_U_12
I1 0.0560(5) 0.0523(5) 0.0468(5) 0.000 0.000 0.0073(5)
I4 0.0437(2) 0.0437(2) 0.0437(2) 0.0033(3) 0.0033(3) -0.0033(3)
I3 0.0524(4) 0.0472(3) 0.0768(5) 0.0069(4) -0.0101(4) -0.0093(3)
I2 0.0537(4) 0.0637(5) 0.1210(8) 0.0148(5) -0.0104(5) -0.0022(4)
Co1 0.0331(4) 0.0331(4) 0.0331(4) -0.0013(5) -0.0013(5) -0.0013(5)
Ag2 0.0890(9) 0.0896(9) 0.0876(9) 0.0115(8) -0.0050(8) -0.0115(8)
Ag2' 0.118(4) 0.089(3) 0.098(3) -0.002(3) 0.036(3) -0.002(3)
Ag1 0.1219(8) 0.1219(8) 0.1219(8) 0.0042(9) 0.0042(9) -0.0042(9)
Ag3 0.0589(11) 0.0959(15) 0.0996(15) -0.0280(13) 0.0001(12) 0.0013(11)
Ag3' 0.0595(11) 0.1113(16) 0.0836(13) -0.0302(13) 0.0029(11) -0.0098(12)
N1 0.039(3) 0.035(3) 0.035(3) 0.001(3) 0.004(3) 0.004(3)
C11 0.042(3) 0.061(4) 0.046(4) 0.000(4) -0.004(4) 0.005(3)
N2 0.049(4) 0.063(4) 0.056(4) -0.012(4) -0.009(3) -0.015(3)
C4 0.061(4) 0.059(5) 0.053(4) 0.005(4) 0.001(4) 0.018(4)
C1 0.065(5) 0.055(4) 0.041(4) -0.002(4) 0.000(4) -0.001(4)
C2 0.069(5) 0.057(5) 0.070(5) 0.000(4) -0.007(4) -0.011(4)
C6 0.092(5) 0.094(6) 0.093(5) 0.003(5) -0.016(5) 0.019(5)
C3 0.083(5) 0.056(5) 0.063(5) -0.002(4) 0.006(4) 0.005(4)
C10 0.068(5) 0.086(5) 0.073(5) 0.000(4) -0.008(4) 0.000(4)
C12 0.049(4) 0.052(4) 0.036(4) -0.003(4) -0.010(3) 0.012(4)
C7 0.070(4) 0.089(5) 0.083(5) -0.002(5) -0.014(4) 0.015(4)
C8 0.120(6) 0.131(6) 0.131(6) -0.004(5) 0.004(5) 0.003(5)
C5 0.092(4) 0.103(6) 0.106(6) 0.006(5) -0.010(5) 0.022(5)
C9 0.107(6) 0.123(6) 0.114(6) -0.001(5) -0.001(5) -0.009(5)

loop_
_atom_type_symbol
_atom_type_description
_atom_type_scat_dispersion_real
_atom_type_scat_dispersion_imag
_atom_type_scat_source
C C 0.0033 0.0016 'International Tables Vol C Tables 4.2.6.8 and 6.1.1.4'
H H 0.0000 0.0000 'International Tables Vol C Tables 4.2.6.8 and 6.1.1.4'
N N 0.0061 0.0033 'International Tables Vol C Tables 4.2.6.8 and 6.1.1.4'
Co Co 0.3494 0.9721 'International Tables Vol C Tables 4.2.6.8 and 6.1.1.4'
Ag Ag -0.8971 1.1015 'International Tables Vol C Tables 4.2.6.8 and 6.1.1.4'
I I -0.4742 1.8119 'International Tables Vol C Tables 4.2.6.8 and 6.1.1.4'
O O 0.0106 0.0060 'International Tables Vol C Tables 4.2.6.8 and 6.1.1.4'

loop_
_geom_angle_atom_site_label_1
_geom_angle_atom_site_label_2
_geom_angle_atom_site_label_3
_geom_angle
_geom_angle_site_symmetry_1
_geom_angle_site_symmetry_3
Ag2' I1 Ag2' 61.0(3) 14_654 .
Ag2' I1 Ag2 20.85(16) 14_654 14_654
Ag2' I1 Ag2 76.28(16) . 14_654
Ag2' I1 Ag2 76.28(16) 14_654 .
Ag2' I1 Ag2 20.86(16) . .
Ag2 I1 Ag2 94.35(7) 14_654 .
Ag2' I1 Ag3' 115.20(16) 14_654 24_553
Ag2' I1 Ag3' 91.44(16) . 24_553
Ag2 I1 Ag3' 132.42(6) 14_654 24_553
Ag2 I1 Ag3' 71.40(6) . 24_553
Ag2' I1 Ag3' 91.44(16) 14_654 9_654
Ag2' I1 Ag3' 115.20(16) . 9_654
Ag2 I1 Ag3' 71.40(6) 14_654 9_654
Ag2 I1 Ag3' 132.42(6) . 9_654
Ag3' I1 Ag3' 149.67(9) 24_553 9_654
Ag2' I1 Ag3 41.66(16) 14_654 14_654
Ag2' I1 Ag3 65.97(15) . 14_654
Ag2 I1 Ag3 58.94(6) 14_654 14_654
Ag2 I1 Ag3 66.76(6) . 14_654
Ag3' I1 Ag3 73.97(6) 24_553 14_654
Ag3' I1 Ag3 128.79(6) 9_654 14_654
Ag2' I1 Ag3 65.97(15) 14_654 .
Ag2' I1 Ag3 41.66(16) . .
Ag2 I1 Ag3 66.76(6) 14_654 .
Ag2 I1 Ag3 58.94(6) . .
Ag3' I1 Ag3 128.80(6) 24_553 .
Ag3' I1 Ag3 73.97(6) 9_654 .
Ag3 I1 Ag3 95.91(10) 14_654 .
Ag3' I4 Ag3' 104.95(6) 24_553 14_654
Ag3' I4 Ag3' 104.95(6) 24_553 19_564
Ag3' I4 Ag3' 104.95(6) 14_654 19_564
Ag3' I4 Ag3 27.36(7) 24_553 24_553
Ag3' I4 Ag3 124.34(8) 14_654 24_553
Ag3' I4 Ag3 80.76(7) 19_564 24_553
Ag3' I4 Ag3 124.34(8) 24_553 19_564
Ag3' I4 Ag3 80.76(7) 14_654 19_564
Ag3' I4 Ag3 27.36(7) 19_564 19_564
Ag3 I4 Ag3 104.92(6) 24_553 19_564
Ag3' I4 Ag3 80.76(7) 24_553 14_654
Ag3' I4 Ag3 27.36(7) 14_654 14_654
Ag3' I4 Ag3 124.34(8) 19_564 14_654
Ag3 I4 Ag3 104.92(6) 24_553 14_654
Ag3 I4 Ag3 104.92(6) 19_564 14_654
Ag3' I4 Ag1 66.32(5) 24_553 .
Ag3' I4 Ag1 66.32(5) 14_654 .
Ag3' I4 Ag1 66.32(5) 19_564 .
Ag3 I4 Ag1 66.29(5) 24_553 .
Ag3 I4 Ag1 66.29(5) 19_564 .
Ag3 I4 Ag1 66.29(5) 14_654 .
Ag2' I3 Ag3' 96.60(15) 11_556 24_553
Ag2' I3 Ag2 146.40(16) 11_556 .
Ag3' I3 Ag2 74.84(6) 24_553 .
Ag2' I3 Ag3 69.34(16) 11_556 24_553
Ag3' I3 Ag3 27.33(7) 24_553 24_553
Ag2 I3 Ag3 98.84(7) . 24_553
Ag2' I3 Ag2 21.00(16) 11_556 11_556
Ag3' I3 Ag2 95.24(6) 24_553 11_556
Ag2 I3 Ag2 125.87(6) . 11_556
Ag3 I3 Ag2 70.50(6) 24_553 11_556
Ag2' I3 Ag1 82.93(15) 11_556 .
Ag3' I3 Ag1 67.34(7) 24_553 .
Ag2 I3 Ag1 63.69(4) . .
Ag3 I3 Ag1 66.91(7) 24_553 .
Ag2 I3 Ag1 63.50(4) 11_556 .
Ag2' I2 Ag3 45.61(17) . .
Ag2' I2 Ag3' 69.16(17) . .
Ag3 I2 Ag3' 27.73(8) . .
Ag2' I2 Ag2 21.34(16) . .
Ag3 I2 Ag2 63.66(7) . .
Ag3' I2 Ag2 89.41(7) . .
N2 Co1 N2 94.5(4) 5_546 9_645
N2 Co1 N2 94.5(4) 5_546 .
N2 Co1 N2 94.5(4) 9_645 .
N2 Co1 N1 77.5(3) 5_546 5_546
N2 Co1 N1 168.7(3) 9_645 5_546
N2 Co1 N1 94.2(3) . 5_546
N2 Co1 N1 94.2(3) 5_546 9_645
N2 Co1 N1 77.5(3) 9_645 9_645
N2 Co1 N1 168.7(3) . 9_645
N1 Co1 N1 94.8(3) 5_546 9_645
N2 Co1 N1 168.6(3) 5_546 .
N2 Co1 N1 94.2(3) 9_645 .
N2 Co1 N1 77.5(3) . .
N1 Co1 N1 94.8(3) 5_546 .
N1 Co1 N1 94.8(3) 9_645 .
Ag2' Ag2 I2 70.6(4) . .
Ag2' Ag2 I3 171.3(4) . .
I2 Ag2 I3 105.69(6) . .
Ag2' Ag2 I3 75.0(4) . 8_645
I2 Ag2 I3 110.05(6) . 8_645
I3 Ag2 I3 113.67(6) . 8_645
Ag2' Ag2 I1 72.9(4) . .
I2 Ag2 I1 113.32(6) . .
I3 Ag2 I1 102.33(6) . .
I3 Ag2 I1 111.52(6) 8_645 .
Ag2' Ag2 Ag3 28.9(4) . .
I2 Ag2 Ag3 57.00(6) . .
I3 Ag2 Ag3 142.49(8) . .
I3 Ag2 Ag3 103.77(7) 8_645 .
I1 Ag2 Ag3 64.00(6) . .
Ag2' Ag2 Ag1 128.5(4) . .
I2 Ag2 Ag1 143.73(8) . .
I3 Ag2 Ag1 59.08(4) . .
I3 Ag2 Ag1 58.92(4) 8_645 .
I1 Ag2 Ag1 102.47(7) . .
Ag3 Ag2 Ag1 154.11(9) . .
Ag2' Ag2 Ag3 75.7(4) . 14_654
I2 Ag2 Ag3 145.92(7) . 14_654
I3 Ag2 Ag3 108.39(7) . 14_654
I3 Ag2 Ag3 54.62(5) 8_645 14_654
I1 Ag2 Ag3 59.59(5) . 14_654
Ag3 Ag2 Ag3 94.58(8) . 14_654
Ag1 Ag2 Ag3 59.98(7) . 14_654
Ag2 Ag2' Ag3 137.4(6) . .
Ag2 Ag2' I2 88.1(4) . .
Ag3 Ag2' I2 69.4(2) . .
Ag2 Ag2' I1 86.3(4) . .
Ag3 Ag2' I1 77.5(2) . .
I2 Ag2' I1 123.0(3) . .
Ag2 Ag2' I3 84.0(4) . 8_645
Ag3 Ag2' I3 138.3(3) . 8_645
I2 Ag2' I3 117.7(3) . 8_645
I1 Ag2' I3 118.0(2) . 8_645
Ag2 Ag2' Ag2' 124.4(6) . 14_654
Ag3 Ag2' Ag2' 80.0(3) . 14_654
I2 Ag2' Ag2' 146.6(4) . 14_654
I1 Ag2' Ag2' 59.52(15) . 14_654
I3 Ag2' Ag2' 77.2(2) 8_645 14_654
Ag2 Ag2' Ag3' 141.1(5) . .
Ag3 Ag2' Ag3' 19.72(11) . .
I2 Ag2' Ag3' 57.56(14) . .
I1 Ag2' Ag3' 97.2(2) . .
I3 Ag2' Ag3' 126.1(2) 8_645 .
Ag2' Ag2' Ag3' 89.3(3) 14_654 .
Ag2 Ag2' Ag3 86.1(4) . 14_654
Ag3 Ag2' Ag3 118.4(3) . 14_654
I2 Ag2' Ag3 172.1(3) . 14_654
I1 Ag2' Ag3 61.93(15) . 14_654
I3 Ag2' Ag3 56.41(14) 8_645 14_654
Ag2' Ag2' Ag3 40.4(2) 14_654 14_654
Ag3' Ag2' Ag3 129.6(3) . 14_654
I3 Ag1 I3 110.75(6) . 8_645
I3 Ag1 I3 110.75(6) . 11_556
I3 Ag1 I3 110.75(6) 8_645 11_556
I3 Ag1 I4 108.16(6) . .
I3 Ag1 I4 108.16(6) 8_645 .
I3 Ag1 I4 108.16(6) 11_556 .
I3 Ag1 Ag2 57.23(4) . .
I3 Ag1 Ag2 57.59(4) 8_645 .
I3 Ag1 Ag2 147.15(12) 11_556 .
I4 Ag1 Ag2 104.69(6) . .
I3 Ag1 Ag2 147.15(12) . 8_645
I3 Ag1 Ag2 57.23(4) 8_645 8_645
I3 Ag1 Ag2 57.59(4) 11_556 8_645
I4 Ag1 Ag2 104.69(6) . 8_645
Ag2 Ag1 Ag2 113.80(5) . 8_645
I3 Ag1 Ag2 57.59(4) . 11_556
I3 Ag1 Ag2 147.15(12) 8_645 11_556
I3 Ag1 Ag2 57.23(4) 11_556 11_556
I4 Ag1 Ag2 104.69(6) . 11_556
Ag2 Ag1 Ag2 113.80(5) . 11_556
Ag2 Ag1 Ag2 113.80(5) 8_645 11_556
I3 Ag1 Ag3' 134.68(6) . 14_654
I3 Ag1 Ag3' 54.83(5) 8_645 14_654
I3 Ag1 Ag3' 114.47(6) 11_556 14_654
I4 Ag1 Ag3' 54.61(6) . 14_654
Ag2 Ag1 Ag3' 84.91(6) . 14_654
Ag2 Ag1 Ag3' 67.22(6) 8_645 14_654
Ag2 Ag1 Ag3' 156.40(10) 11_556 14_654
I3 Ag1 Ag3' 54.83(5) . 24_553
I3 Ag1 Ag3' 114.47(6) 8_645 24_553
I3 Ag1 Ag3' 134.68(6) 11_556 24_553
I4 Ag1 Ag3' 54.61(6) . 24_553
Ag2 Ag1 Ag3' 67.22(6) . 24_553
Ag2 Ag1 Ag3' 156.40(10) 8_645 24_553
Ag2 Ag1 Ag3' 84.91(6) 11_556 24_553
Ag3' Ag1 Ag3' 89.82(9) 14_654 24_553
I3 Ag1 Ag3' 114.47(6) . 19_564
I3 Ag1 Ag3' 134.68(6) 8_645 19_564
I3 Ag1 Ag3' 54.83(5) 11_556 19_564
I4 Ag1 Ag3' 54.61(6) . 19_564
Ag2 Ag1 Ag3' 156.40(10) . 19_564
Ag2 Ag1 Ag3' 84.91(6) 8_645 19_564
Ag2 Ag1 Ag3' 67.22(6) 11_556 19_564
Ag3' Ag1 Ag3' 89.82(9) 14_654 19_564
Ag3' Ag1 Ag3' 89.82(9) 24_553 19_564
I3 Ag1 Ag3 138.80(6) . 19_564
I3 Ag1 Ag3 110.33(6) 8_645 19_564
I3 Ag1 Ag3 55.79(5) 11_556 19_564
I4 Ag1 Ag3 54.90(6) . 19_564
Ag2 Ag1 Ag3 154.34(10) . 19_564
Ag2 Ag1 Ag3 64.15(6) 8_645 19_564
Ag2 Ag1 Ag3 88.39(6) 11_556 19_564
Ag3' Ag1 Ag3 70.60(8) 14_654 19_564
Ag3' Ag1 Ag3 104.14(10) 24_553 19_564
Ag3' Ag1 Ag3 24.35(7) 19_564 19_564
I3 Ag1 Ag3 110.33(6) . 14_654
I3 Ag1 Ag3 55.79(5) 8_645 14_654
I3 Ag1 Ag3 138.80(6) 11_556 14_654
I4 Ag1 Ag3 54.90(6) . 14_654
Ag2 Ag1 Ag3 64.16(6) . 14_654
Ag2 Ag1 Ag3 88.39(6) 8_645 14_654
Ag2 Ag1 Ag3 154.34(10) 11_556 14_654
Ag3' Ag1 Ag3 24.35(7) 14_654 14_654
Ag3' Ag1 Ag3 70.60(8) 24_553 14_654
Ag3' Ag1 Ag3 104.14(10) 19_564 14_654
Ag3 Ag1 Ag3 90.24(9) 19_564 14_654
Ag3' Ag3 Ag2' 128.1(3) . .
Ag3' Ag3 I2 78.32(14) . .
Ag2' Ag3 I2 65.0(2) . .
Ag3' Ag3 I4 75.57(15) . 14_654
Ag2' Ag3 I4 153.1(2) . 14_654
I2 Ag3 I4 116.03(9) . 14_654
Ag3' Ag3 I3 74.30(15) . 18
Ag2' Ag3 I3 88.0(2) . 18
I2 Ag3 I3 113.86(9) . 18
I4 Ag3 I3 113.32(8) 14_654 18
Ag3' Ag3 Ag2 132.05(17) . .
Ag2' Ag3 Ag2 13.7(2) . .
I2 Ag3 Ag2 59.34(6) . .
I4 Ag3 Ag2 141.26(10) 14_654 .
I3 Ag3 Ag2 101.70(9) 18 .
Ag3' Ag3 I1 170.85(17) . .
Ag2' Ag3 I1 60.8(2) . .
I2 Ag3 I1 109.30(8) . .
I4 Ag3 I1 96.19(7) 14_654 .
I3 Ag3 I1 106.09(8) 18 .
Ag2 Ag3 I1 57.06(6) . .
Ag3' Ag3 Ag1 77.48(13) . 14_654
Ag2' Ag3 Ag1 131.6(2) . 14_654
I2 Ag3 Ag1 155.75(10) . 14_654
I4 Ag3 Ag1 58.80(6) 14_654 14_654
I3 Ag3 Ag1 57.31(6) 18 14_654
Ag2 Ag3 Ag1 141.14(10) . 14_654
I1 Ag3 Ag1 94.94(7) . 14_654
Ag3' Ag3 Ag2' 128.4(2) . 14_654
Ag2' Ag3 Ag2' 59.7(3) . 14_654
I2 Ag3 Ag2' 123.15(16) . 14_654
I4 Ag3 Ag2' 118.92(15) 14_654 14_654
I3 Ag3 Ag2' 54.25(13) 18 14_654
Ag2 Ag3 Ag2' 69.10(15) . 14_654
I1 Ag3 Ag2' 52.10(13) . 14_654
Ag1 Ag3 Ag2' 72.34(15) 14_654 14_654
Ag3' Ag3 Ag2 123.37(16) . 14_654
Ag2' Ag3 Ag2 77.1(2) . 14_654
I2 Ag3 Ag2 141.30(10) . 14_654
I4 Ag3 Ag2 101.20(7) 14_654 14_654
I3 Ag3 Ag2 54.88(5) 18 14_654
Ag2 Ag3 Ag2 85.28(8) . 14_654
I1 Ag3 Ag2 53.64(5) . 14_654
Ag1 Ag3 Ag2 55.87(6) 14_654 14_654
Ag2' Ag3 Ag2 18.18(14) 14_654 14_654
Ag3 Ag3' I3 78.38(16) . 18
Ag3 Ag3' I2 73.95(14) . .
I3 Ag3' I2 113.76(9) 18 .
Ag3 Ag3' I4 77.08(15) . 14_654
I3 Ag3' I4 115.42(8) 18 14_654
I2 Ag3' I4 114.92(8) . 14_654
Ag3 Ag3' I1 175.03(17) . 5_645
I3 Ag3' I1 100.87(7) 18 5_645
I2 Ag3' I1 110.68(8) . 5_645
I4 Ag3' I1 98.99(8) 14_654 5_645
Ag3 Ag3' Ag2' 32.14(18) . .
I3 Ag3' Ag2' 71.97(15) 18 .
I2 Ag3' Ag2' 53.28(15) . .
I4 Ag3' Ag2' 108.24(15) 14_654 .
I1 Ag3' Ag2' 152.35(15) 5_645 .
Ag3 Ag3' Ag1 78.17(14) . 14_654
I3 Ag3' Ag1 57.83(6) 18 14_654
I2 Ag3' Ag1 152.07(10) . 14_654
I4 Ag3' Ag1 59.07(6) 14_654 14_654
I1 Ag3' Ag1 97.24(7) 5_645 14_654
Ag2' Ag3' Ag1 100.73(16) . 14_654
C12 N1 C1 118.7(9) . .
C12 N1 Co1 113.9(6) . .
C1 N1 Co1 127.3(7) . .
C12 C11 N2 118.1(8) . .
C12 C11 C7 115.8(10) . .
N2 C11 C7 126.0(9) . .
C10 N2 C11 114.4(9) . .
C10 N2 Co1 133.3(9) . .
C11 N2 Co1 111.9(6) . .
C3 C4 C5 124.2(12) . .
C3 C4 C12 123.7(10) . .
C5 C4 C12 112.1(9) . .
C2 C1 N1 123.2(11) . .
C1 C2 C3 118.7(11) . .
C7 C6 C5 113.7(10) . .
C4 C3 C2 115.8(11) . .
N2 C10 C9 128.4(12) . .
N1 C12 C11 118.6(9) . .
N1 C12 C4 119.8(9) . .
C11 C12 C4 121.6(9) . .
C6 C7 C11 129.2(10) . .
C6 C7 C8 114.5(9) . .
C11 C7 C8 116.1(9) . .
C7 C8 C9 117.7(9) . .
C4 C5 C6 127.2(11) . .
C10 C9 C8 116.9(10) . .

loop_
_geom_bond_atom_site_label_1
_geom_bond_atom_site_label_2
_geom_bond_distance
_geom_bond_site_symmetry_2
I1 Ag2' 2.766(7) 14_654
I1 Ag2' 2.766(7) .
I1 Ag2 2.8882(18) 14_654
I1 Ag2 2.8882(17) .
I1 Ag3' 2.988(3) 24_553
I1 Ag3' 2.988(3) 9_654
I1 Ag3 3.093(3) 14_654
I1 Ag3 3.093(3) .
I4 Ag3' 2.815(2) 24_553
I4 Ag3' 2.815(2) 14_654
I4 Ag3' 2.815(2) 19_564
I4 Ag3 2.833(3) 24_553
I4 Ag3 2.833(3) 19_564
I4 Ag3 2.833(3) 14_654
I4 Ag1 2.962(3) .
I3 Ag2' 2.777(7) 11_556
I3 Ag3' 2.801(3) 24_553
I3 Ag2 2.8430(18) .
I3 Ag3 2.850(3) 24_553
I3 Ag2 2.8592(18) 11_556
I3 Ag1 2.9004(12) .
I2 Ag2' 2.670(7) .
I2 Ag3 2.759(2) .
I2 Ag3' 2.811(2) .
I2 Ag2 2.8297(19) .
Co1 N2 2.152(9) 5_546
Co1 N2 2.152(9) 9_645
Co1 N2 2.152(9) .
Co1 N1 2.155(7) 5_546
Co1 N1 2.155(7) 9_645
Co1 N1 2.155(7) .
Ag2 Ag2' 1.031(8) .
Ag2 I3 2.8592(18) 8_645
Ag2 Ag3 2.948(3) .
Ag2 Ag1 3.0308(18) .
Ag2 Ag3 3.295(3) 14_654
Ag2' Ag3 2.106(8) .
Ag2' I3 2.777(7) 8_645
Ag2' Ag2' 2.806(15) 14_654
Ag2' Ag3' 3.113(8) .
Ag2' Ag3 3.201(8) 14_654
Ag1 I3 2.9004(12) 8_645
Ag1 I3 2.9004(12) 11_556
Ag1 Ag2 3.0308(18) 8_645
Ag1 Ag2 3.0308(18) 11_556
Ag1 Ag3' 3.162(3) 14_654
Ag1 Ag3' 3.162(3) 24_553
Ag1 Ag3' 3.162(3) 19_564
Ag1 Ag3 3.170(3) 19_564
Ag1 Ag3 3.170(3) 14_654
Ag3 Ag3' 1.336(4) .
Ag3 I4 2.833(3) 14_654
Ag3 I3 2.850(3) 18
Ag3 Ag1 3.170(3) 14_654
Ag3 Ag2' 3.201(8) 14_654
Ag3 Ag2 3.295(3) 14_654
Ag3' I3 2.801(3) 18
Ag3' I4 2.815(2) 14_654
Ag3' I1 2.988(3) 5_645
Ag3' Ag1 3.162(3) 14_654
N1 C12 1.337(13) .
N1 C1 1.354(14) .
C11 C12 1.397(14) .
C11 N2 1.400(15) .
C11 C7 1.408(11) .
N2 C10 1.228(14) .
C4 C3 1.268(17) .
C4 C5 1.411(11) .
C4 C12 1.453(16) .
C1 C2 1.348(17) .
C2 C3 1.509(18) .
C6 C7 1.251(15) .
C6 C5 1.415(13) .
C10 C9 1.427(12) .
C7 C8 1.414(12) .
C8 C9 1.437(12) .

loop_
_platon_squeeze_void_nr
_platon_squeeze_void_average_x
_platon_squeeze_void_average_y
_platon_squeeze_void_average_z
_platon_squeeze_void_volume
_platon_squeeze_void_count_electrons
_platon_squeeze_void_content
1 -0.002 0.240 0.621 2646 550 ' '
